data_1546360
loop_
_publ_author_name
'Leonowicz, Michael E.'
'Lawton, Jeffrey A.'
'Lawton, Stephen L.'
'Rubin, Mae K.'

_publ_section_title
;
 MCM-22: a molecular sieve with two independent multidimensional channel
 systems
;
_journal_name_full Science
_journal_page_first 1910
_journal_page_last 1913
_journal_paper_doi 10.1126/science.264.5167.1910
_journal_volume 264
_journal_year 1994
_chemical_formula_sum 'Al0.005 B0.071 H0.033 Na0.043 O2 Si0.924'
_chemical_formula_weight 59.8741
_space_group_IT_number 191
_symmetry_cell_setting hexagonal
_symmetry_Int_Tables_number 191
_symmetry_space_group_name_Hall '-P 6 2'
_symmetry_space_group_name_H-M 'P 6/m m m'
_cell_angle_alpha 90.
_cell_angle_beta 90.
_cell_angle_gamma 120.
_cell_formula_units_Z 72
_cell_length_a 14.1145(8)
_cell_length_b 14.1145(8)
_cell_length_c 24.8822(18)
_cell_volume 4292.9(5)
_diffrn_ambient_temperature 293
_diffrn_radiation_probe x-ray
_diffrn_radiation_source synchrotron
_diffrn_radiation_wavelength 1.5371
_pd_proc_ls_prof_R_factor 0.16
_pd_proc_ls_prof_wR_factor 0.19
_refine_ls_number_parameters 46
_refine_ls_number_reflns 517
_refine_ls_R_Fsqd_factor 0.13
_cod_data_source_file Science-1994-264-1910-1913.cif
_cod_data_source_block MCM-22
_cod_depositor_comments
;
Si corresponds to Al0.005  B0.071  Si0.924
S are non-framework atoms defined as neutral oxygen
;
_cod_original_cell_volume 4292.9(7)
_cod_original_formula_sum 'H0.033 Al0.005 B0.071 Na0.043 O2 Si0.924'
_cod_database_code 1546360

loop_
_symmetry_equiv_pos_site_id
_symmetry_equiv_pos_as_xyz
1 x,y,z
2 x-y,x,z
3 -y,x-y,z
4 -x,-y,z
5 -x+y,-x,z
6 y,-x+y,z
7 -y,-x,-z
8 x-y,-y,-z
9 x,x-y,-z
10 y,x,-z
11 -x+y,y,-z
12 -x,-x+y,-z
13 -x,-y,-z
14 -x+y,-x,-z
15 y,-x+y,-z
16 x,y,-z
17 x-y,x,-z
18 -y,x-y,-z
19 y,x,z
20 -x+y,y,z
21 -x,-x+y,z
22 -y,-x,z
23 x-y,-y,z
24 x,x-y,z

loop_
_atom_site_label
_atom_site_type_symbol
_atom_site_thermal_displace_type
_atom_site_fract_x
_atom_site_fract_y
_atom_site_fract_z
_atom_site_occupancy
_atom_site_U_iso_or_equiv
_atom_site_calc_flag
_atom_site_refinement_flags
_atom_site_disorder_assembly
_atom_site_disorder_group
Si1 Si Uiso 0.66667 0.33333 0.0581(11) 1.000 0.0130 . . . .
Si2 Si Uiso 0.4662(13) 0.2331(7) 0.1347(7) 1.000 0.0130 . . . .
Si3 Si Uiso 0.3850(12) 0.00000 0.1646(7) 1.000 0.0130 . . . .
Si4 Si Uiso 0.66667 0.33333 0.2124(12) 1.000 0.0130 . . . .
Si5 Si Uiso 0.66667 0.33333 0.3428(12) 1.000 0.0130 . . . .
Si6 Si Uiso 0.3869(12) 0.00000 0.2891(7) 1.000 0.0130 . . . .
Si7 Si Uiso 0.4192(13) 0.2096(6) 0.3480(7) 1.000 0.0130 . . . .
Si8 Si Uiso 0.2574(13) 0.1287(6) 0.4375(7) 1.000 0.0130 . . . .
O1 O Uiso 0.66667 0.33333 0.00000 1.000 0.0250 . . . .
O2 O Uiso 0.5408(12) 0.2704(6) 0.0791(11) 1.000 0.0250 . . . .
O3 O Uiso 0.3873(14) 0.0998(11) 0.1346(9) 1.000 0.0250 . . . .
O4 O Uiso 0.5472(14) 0.2736(7) 0.1906(11) 1.000 0.0250 . . . .
O5 O Uiso 0.66667 0.33333 0.2735(15) 1.000 0.0250 . . . .
O6 O Uiso 0.371(2) 0.00000 0.2269(11) 1.000 0.0250 . . . .
O7 O Uiso 0.50000 0.00000 0.1527(19) 1.000 0.0250 . . . .
O8 O Uiso 0.50000 0.00000 0.3056(18) 1.000 0.0250 . . . .
O9 O Uiso 0.3832(16) 0.1004(12) 0.3135(8) 1.000 0.0250 . . . .
O10 O Uiso 0.5448(13) 0.2724(6) 0.3656(12) 1.000 0.0250 . . . .
O11 O Uiso 0.355(2) 0.1775(12) 0.4018(12) 1.000 0.0250 . . . .
O12 O Uiso 0.1784(19) 0.00000 0.4205(13) 1.000 0.0250 . . . .
O13 O Uiso 0.302(3) 0.1511(16) 0.50000 1.000 0.0250 . . . .
S3 O Uiso 0.267(5) 0.074(5) 0.00000 0.54(3) 0.0400 . . . .
S1 O Uiso 0.50000 0.00000 0.00000 0.92(12) 0.0400 . . . .
S2 O Uiso 0.409(9) 0.00000 0.00000 0.50(6) 0.0400 . . . .
S4 O Uiso 0.160(6) 0.080(3) 0.00000 0.68(6) 0.0400 . . . .
S5 O Uiso 0.586(2) 0.172(4) 0.50000 0.84(4) 0.0400 . . . .

loop_
_geom_angle_atom_site_label_1
_geom_angle_atom_site_label_2
_geom_angle_atom_site_label_3
_geom_angle
_geom_angle_site_symmetry_1
_geom_angle_site_symmetry_2
_geom_angle_site_symmetry_3
_geom_angle_publ_flag
O1 Si1 O2 108.8(13) . . . yes
O1 Si1 O2 108.8(13) . . 3_655 yes
O1 Si1 O2 108.8(13) . . 5_665 yes
O2 Si1 O2 110.2(12) . . 3_655 yes
O2 Si1 O2 110.2(13) . . 5_665 yes
O2 Si1 O2 110.2(13) 3_655 . 5_665 yes
O2 Si2 O3 108.8(12) . . . yes
O2 Si2 O4 111.2(14) . . . yes
O2 Si2 O3 108.8(13) . . 24_555 yes
O3 Si2 O4 110.0(12) . . . yes
O3 Si2 O3 107.9(14) . . 24_555 yes
O3 Si2 O4 110.0(13) 24_555 . . yes
O3 Si3 O6 114.5(12) . . . yes
O3 Si3 O7 109.5(14) . . . yes
O3 Si3 O3 101.1(14) . . 23_555 yes
O6 Si3 O7 108(2) . . . yes
O3 Si3 O6 114.5(12) 23_555 . . yes
O3 Si3 O7 109.5(15) 23_555 . . yes
O4 Si4 O5 110.4(14) . . . yes
O4 Si4 O4 108.6(15) . . 3_655 yes
O4 Si4 O4 108.6(15) . . 5_665 yes
O4 Si4 O5 110.4(14) 3_655 . . yes
O4 Si4 O5 110.4(14) 5_665 . . yes
O4 Si4 O4 108.6(16) 3_655 . 5_665 yes
O5 Si5 O10 110.9(14) . . . yes
O5 Si5 O10 110.9(14) . . 3_655 yes
O5 Si5 O10 110.9(14) . . 5_665 yes
O10 Si5 O10 108.1(14) . . 3_655 yes
O10 Si5 O10 108.1(15) . . 5_665 yes
O10 Si5 O10 108.1(15) 3_655 . 5_665 yes
O6 Si6 O8 113(2) . . . yes
O6 Si6 O9 108.3(12) . . . yes
O6 Si6 O9 108.3(12) . . 23_555 yes
O8 Si6 O9 112.0(14) . . . yes
O8 Si6 O9 111.9(15) . . 23_555 yes
O9 Si6 O9 103.2(15) . . 23_555 yes
O9 Si7 O10 114.2(15) . . . yes
O9 Si7 O11 108.8(11) . . . yes
O9 Si7 O9 106.4(15) . . 24_555 yes
O10 Si7 O11 104.5(18) . . . yes
O9 Si7 O10 114.1(12) 24_555 . . yes
O9 Si7 O11 108.8(17) 24_555 . . yes
O11 Si8 O12 108.5(16) . . . yes
O11 Si8 O13 107(2) . . . yes
O11 Si8 O12 108.5(17) . . 2_555 yes
O12 Si8 O13 116.0(15) . . . yes
O12 Si8 O12 100.1(16) . . 2_555 yes
O12 Si8 O13 116(2) 2_555 . . yes
Si1 O1 Si1 180.00 . . 7_665 yes
Si1 O2 Si2 142.2(19) . . . yes
Si2 O3 Si3 136.2(16) . . . yes
Si2 O4 Si4 146(2) . . . yes
Si4 O5 Si5 180.00 . . . yes
Si3 O6 Si6 165(2) . . . yes
Si3 O7 Si3 159(3) . . 4_655 yes
Si6 O8 Si6 151(3) . . 4_655 yes
Si6 O9 Si7 159.4(19) . . . yes
Si5 O10 Si7 143(2) . . . yes
Si7 O11 Si8 157(2) . . . yes
Si8 O12 Si8 147(2) . . 6_555 yes
Si8 O13 Si8 141(3) . . 9_556 yes

loop_
_geom_bond_atom_site_label_1
_geom_bond_atom_site_label_2
_geom_bond_distance
_geom_bond_site_symmetry_1
_geom_bond_site_symmetry_2
_geom_bond_publ_flag
Si1 O1 1.45(3) . . yes
Si1 O2 1.625(19) . . yes
Si1 O2 1.625(18) . 3_655 yes
Si1 O2 1.625(19) . 5_665 yes
Si2 O2 1.66(3) . . yes
Si2 O3 1.639(16) . . yes
Si2 O4 1.71(3) . . yes
Si2 O3 1.64(3) . 24_555 yes
Si3 O3 1.58(2) . . yes
Si3 O6 1.56(3) . . yes
Si3 O7 1.650(19) . . yes
Si3 O3 1.58(2) . 23_555 yes
Si4 O4 1.56(2) . . yes
Si4 O5 1.52(5) . . yes
Si4 O4 1.56(2) . 3_655 yes
Si4 O4 1.56(2) . 5_665 yes
Si5 O5 1.72(5) . . yes
Si5 O10 1.59(2) . . yes
Si5 O10 1.59(2) . 3_655 yes
Si5 O10 1.59(2) . 5_665 yes
Si6 O6 1.56(3) . . yes
Si6 O8 1.65(2) . . yes
Si6 O9 1.57(2) . . yes
Si6 O9 1.57(2) . 23_555 yes
Si7 O9 1.61(2) . . yes
Si7 O10 1.60(2) . . yes
Si7 O11 1.55(3) . . yes
Si7 O9 1.61(3) . 24_555 yes
Si8 O11 1.49(3) . . yes
Si8 O12 1.642(12) . . yes
Si8 O13 1.65(2) . . yes
Si8 O12 1.64(3) . 2_555 yes
S3 S3 1.68(11) . 9_555 yes

loop_
_geom_torsion_atom_site_label_1
_geom_torsion_atom_site_label_2
_geom_torsion_atom_site_label_3
_geom_torsion_atom_site_label_4
_geom_torsion
_geom_torsion_site_symmetry_1
_geom_torsion_site_symmetry_2
_geom_torsion_site_symmetry_3
_geom_torsion_site_symmetry_4
_geom_torsion_publ_flag
O1 Si1 O2 Si2 180.0(12) . . . . no
O3 Si2 O2 Si1 -121.3(14) . . . . no
O4 Si2 O2 Si1 0.0(18) . . . . no
O2 Si2 O3 Si3 105(2) . . . . no
O4 Si2 O3 Si3 -17(3) . . . . no
O3 Si2 O3 Si3 -137(2) 24_555 . . . no
O2 Si2 O4 Si4 0(2) . . . . no
O3 Si2 O4 Si4 120.6(17) . . . . no
O6 Si3 O3 Si2 63(3) . . . . no
O7 Si3 O3 Si2 -58(3) . . . . no
O3 Si3 O3 Si2 -174(2) 23_555 . . . no
O5 Si4 O4 Si2 180.0(15) . . . . no
O5 Si5 O10 Si7 0.0(15) . . . . no
O6 Si6 O9 Si7 -129(4) . . . . no
O8 Si6 O9 Si7 -4(5) . . . . no
O9 Si6 O9 Si7 116(4) 23_555 . . . no
O10 Si7 O9 Si6 18(5) . . . . no
O11 Si7 O9 Si6 -98(5) . . . . no
O9 Si7 O9 Si6 145(4) 24_555 . . . no
O9 Si7 O10 Si5 61.3(19) . . . . no
O11 Si7 O10 Si5 -180.0(13) . . . . no
O9 Si7 O11 Si8 -58(4) . . . . no
O10 Si7 O11 Si8 -180(4) . . . . no
O12 Si8 O11 Si7 54(4) . . . . no
O13 Si8 O11 Si7 -180(4) . . . . no
